data_4122715
loop_
_publ_author_name
'Tu, Binbin'
'Pang, Qingqing'
'Wu, Doufeng'
'Song, Yuna'
'Weng, Linhong'
'Li, Qiaowei'

_publ_section_title
;
 Ordered Vacancies and Their Chemistry in Metal-Organic Frameworks.
;
_journal_issue 41
_journal_name_full 'Journal of the American Chemical Society'
_journal_page_first 14465
_journal_paper_doi 10.1021/ja5063423
_journal_volume 136
_journal_year 2014
_chemical_formula_sum 'C24 H12 N12 O14 Zn8'
_chemical_formula_weight 1215.42
_chemical_name_systematic
; 
 ? 
;
_space_group_IT_number 198
_symmetry_cell_setting cubic
_symmetry_space_group_name_Hall 'P 2ac 2ab 3'
_symmetry_space_group_name_H-M 'P 21 3'
_atom_sites_solution_hydrogens geom
_atom_sites_solution_primary direct
_atom_sites_solution_secondary difmap
_audit_creation_method SHELXL-97
_cell_angle_alpha 90.00
_cell_angle_beta 90.00
_cell_angle_gamma 90.00
_cell_formula_units_Z 4
_cell_length_a 20.1616(2)
_cell_length_b 20.1616(2)
_cell_length_c 20.1616(2)
_cell_measurement_reflns_used 486
_cell_measurement_temperature 173(2)
_cell_measurement_theta_max 25.68
_cell_measurement_theta_min 4.56
_cell_volume 8195.49(14)
_computing_cell_refinement 'Bruker SMART'
_computing_data_collection 'Bruker SMART'
_computing_data_reduction 'Bruker SAINT'
_computing_molecular_graphics 'Bruker SHELXTL'
_computing_publication_material 'Bruker SHELXTL'
_computing_structure_refinement 'SHELXL-97 (Sheldrick, 2008)'
_computing_structure_solution 'SHELXS-97 (Sheldrick, 2008)'
_diffrn_ambient_temperature 173(2)
_diffrn_measured_fraction_theta_full 0.988
_diffrn_measured_fraction_theta_max 0.988
_diffrn_measurement_device_type 'CCD area detector'
_diffrn_measurement_method 'phi and omega scans'
_diffrn_radiation_monochromator graphite
_diffrn_radiation_source 'fine-focus sealed tube'
_diffrn_radiation_type CuK\a
_diffrn_radiation_wavelength 1.54178
_diffrn_reflns_av_R_equivalents 0.2190
_diffrn_reflns_av_sigmaI/netI 0.0965
_diffrn_reflns_limit_h_max 23
_diffrn_reflns_limit_h_min -24
_diffrn_reflns_limit_k_max 24
_diffrn_reflns_limit_k_min -21
_diffrn_reflns_limit_l_max 22
_diffrn_reflns_limit_l_min -23
_diffrn_reflns_number 40377
_diffrn_reflns_theta_full 69.23
_diffrn_reflns_theta_max 69.23
_diffrn_reflns_theta_min 3.10
_exptl_absorpt_coefficient_mu 2.871
_exptl_absorpt_correction_type none
_exptl_crystal_colour 'light yellow'
_exptl_crystal_density_diffrn 0.985
_exptl_crystal_density_method 'not measured'
_exptl_crystal_description octahedron
_exptl_crystal_F_000 2368
_exptl_crystal_size_max 0.16
_exptl_crystal_size_mid 0.16
_exptl_crystal_size_min 0.16
_platon_squeeze_details
;
;
_refine_diff_density_max 1.789
_refine_diff_density_min -0.901
_refine_diff_density_rms 0.175
_refine_ls_abs_structure_details 'Flack H D (1983), Acta Cryst. A39, 876-881'
_refine_ls_abs_structure_Flack 0.00
_refine_ls_extinction_coef 0.00047(3)
_refine_ls_extinction_expression Fc^*^=kFc[1+0.001xFc^2^\l^3^/sin(2\q)]^-1/4^
_refine_ls_extinction_method SHELXL
_refine_ls_goodness_of_fit_ref 1.061
_refine_ls_hydrogen_treatment constr
_refine_ls_matrix_type full
_refine_ls_number_parameters 176
_refine_ls_number_reflns 5047
_refine_ls_number_restraints 88
_refine_ls_restrained_S_all 1.124
_refine_ls_R_factor_all 0.1417
_refine_ls_R_factor_gt 0.1223
_refine_ls_shift/su_max 0.009
_refine_ls_shift/su_mean 0.000
_refine_ls_structure_factor_coef Fsqd
_refine_ls_weighting_details 'calc w=1/[\s^2^(Fo^2^)+(0.0389P)^2^+85.6585P] where P=(Fo^2^+2Fc^2^)/3'
_refine_ls_weighting_scheme calc
_refine_ls_wR_factor_gt 0.2619
_refine_ls_wR_factor_ref 0.2732
_reflns_number_gt 3400
_reflns_number_total 5047
_reflns_threshold_expression >2sigma(I)
_cod_data_source_file ja5063423_si_002.cif
_cod_data_source_block 3-Cd
_cod_depositor_comments
;
The following automatic conversions were performed:

'_symmetry_cell_setting' value 'Cubic' changed to 'cubic' according
to
/home/saulius/struct/COD-crude-data--automatic-downloads/rss-feeds/ACS/lib/dictionaries/cif_core.dic
dictionary named 'cif_core.dic' version 2.4.2 from 2011-04-26.

Automatic conversion script
Id: cif_fix_values 2281 2013-09-26 08:29:07Z andrius 

 Adding full bibliography for 4122711--4122720.cif.
;
_cod_original_sg_symbol_H-M P2(1)3
_cod_database_code 4122715

loop_
_symmetry_equiv_pos_as_xyz
'x, y, z'
'-x+1/2, -y, z+1/2'
'-x, y+1/2, -z+1/2'
'x+1/2, -y+1/2, -z'
'z, x, y'
'z+1/2, -x+1/2, -y'
'-z+1/2, -x, y+1/2'
'-z, x+1/2, -y+1/2'
'y, z, x'
'-y, z+1/2, -x+1/2'
'y+1/2, -z+1/2, -x'
'-y+1/2, -z, x+1/2'

loop_
_atom_site_label
_atom_site_type_symbol
_atom_site_fract_x
_atom_site_fract_y
_atom_site_fract_z
_atom_site_U_iso_or_equiv
_atom_site_adp_type
_atom_site_occupancy
_atom_site_symmetry_multiplicity
_atom_site_calc_flag
_atom_site_refinement_flags
Zn1 Zn 0.30416(5) 0.80887(5) 1.19746(5) 0.0370(3) Uani 1 1 d .
Zn2 Zn 0.30281(5) 0.80382(5) 0.80799(5) 0.0392(3) Uani 1 1 d .
Zn3 Zn 0.18975(5) 0.68975(5) 0.81025(5) 0.0345(4) Uani 1 3 d S
Zn4 Zn 0.19283(6) 0.80717(6) 1.30717(6) 0.0422(4) Uani 1 3 d S
C1 C 0.2098(4) 0.7072(3) 0.9648(4) 0.044(2) Uani 1 1 d D
H1 H 0.1841 0.6712 0.9810 0.053 Uiso 1 1 calc R
C2 C 0.2403(3) 0.7529(4) 1.0029(3) 0.0340(17) Uani 1 1 d DU
C3 C 0.2361(5) 0.7635(6) 1.0749(5) 0.083(3) Uani 1 1 d DU
C4 C 0.2923(6) 0.7777(7) 0.9674(6) 0.106(4) Uani 1 1 d DU
H4 H 0.3339 0.7940 0.9823 0.128 Uiso 1 1 calc R
C5 C 0.2289(8) 0.9470(9) 0.7091(7) 0.126(5) Uani 1 1 d U
H5 H 0.2133 0.9505 0.6648 0.151 Uiso 1 1 calc R
C6 C 0.2939(6) 0.9707(10) 0.8110(9) 0.150(7) Uani 1 1 d U
H6 H 0.3157 0.9891 0.8485 0.180 Uiso 1 1 calc R
C7 C 0.2480(4) 1.0021(5) 0.7364(5) 0.049(2) Uani 1 1 d DU
C8 C 0.2208(10) 1.0758(6) 0.7313(10) 0.135(6) Uani 1 1 d DU
N1 N 0.2667(3) 0.7725(3) 0.9016(4) 0.085(2) Uani 1 1 d DU
N2 N 0.2217(3) 0.7207(3) 0.8978(2) 0.0269(13) Uani 1 1 d DU
N3 N 0.3984(3) 0.7702(3) 0.7718(3) 0.0300(15) Uani 1 1 d D
N4 N 0.2784(3) 0.8938(3) 0.7800(3) 0.0401(16) Uani 1 1 d U
O1 O 0.2450(3) 0.7550(3) 1.2550(3) 0.036(2) Uani 1 3 d S
O2 O 0.2470(2) 0.7470(2) 0.7530(2) 0.0233(17) Uani 1 3 d SU
O3 O 0.2755(3) 0.7897(3) 1.1071(4) 0.0634(19) Uani 1 1 d D
O4 O 0.2042(4) 0.7265(4) 1.1074(3) 0.0648(18) Uani 1 1 d DU
O5 O 0.1037(3) 0.7019(5) 1.2082(4) 0.077(3) Uani 1 1 d D
O6 O 0.1132(3) 0.7905(4) 1.2187(5) 0.089(2) Uani 1 1 d DU

loop_
_atom_site_aniso_label
_atom_site_aniso_U_11
_atom_site_aniso_U_22
_atom_site_aniso_U_33
_atom_site_aniso_U_23
_atom_site_aniso_U_13
_atom_site_aniso_U_12
Zn1 0.0332(5) 0.0376(5) 0.0402(5) 0.0175(4) -0.0184(4) -0.0155(4)
Zn2 0.0428(6) 0.0336(5) 0.0412(6) 0.0135(4) 0.0180(5) -0.0011(4)
Zn3 0.0345(4) 0.0345(4) 0.0345(4) -0.0020(4) -0.0020(4) 0.0020(4)
Zn4 0.0422(4) 0.0422(4) 0.0422(4) 0.0144(5) -0.0144(5) -0.0144(5)
C1 0.065(5) 0.014(3) 0.055(5) -0.004(3) 0.034(4) -0.009(4)
C2 0.019(3) 0.059(4) 0.025(3) 0.031(3) -0.009(3) -0.016(3)
C3 0.065(5) 0.101(6) 0.081(6) 0.003(5) -0.010(5) -0.053(5)
C4 0.105(7) 0.127(8) 0.086(6) -0.045(6) 0.065(6) -0.075(6)
C5 0.138(10) 0.184(12) 0.056(7) -0.025(8) -0.028(7) 0.046(9)
C6 0.040(6) 0.242(16) 0.167(13) 0.116(12) 0.018(8) 0.028(9)
C7 0.032(4) 0.060(5) 0.053(5) -0.009(5) 0.008(4) 0.026(4)
C8 0.169(12) 0.080(7) 0.156(12) -0.034(8) 0.028(10) 0.014(8)
N1 0.088(4) 0.088(4) 0.078(4) -0.050(4) -0.062(4) 0.063(4)
N2 0.031(3) 0.042(3) 0.008(2) 0.005(2) -0.0003(19) 0.013(2)
N3 0.028(3) 0.044(4) 0.018(3) -0.008(3) -0.012(2) 0.014(3)
N4 0.050(3) 0.021(2) 0.049(3) -0.018(2) 0.016(2) -0.005(2)
O1 0.036(2) 0.036(2) 0.036(2) 0.016(2) -0.016(2) -0.016(2)
O2 0.0233(17) 0.0233(17) 0.0233(17) 0.0059(13) 0.0059(13) -0.0059(13)
O3 0.054(4) 0.055(4) 0.081(4) 0.026(3) -0.041(3) 0.006(3)
O4 0.081(3) 0.077(3) 0.036(3) 0.012(2) -0.007(3) -0.018(3)
O5 0.014(3) 0.149(8) 0.069(4) -0.001(5) 0.004(3) -0.005(4)
O6 0.040(3) 0.083(5) 0.143(6) -0.003(5) -0.033(4) -0.008(3)

loop_
_atom_type_symbol
_atom_type_description
_atom_type_scat_dispersion_real
_atom_type_scat_dispersion_imag
_atom_type_scat_source
C C 0.0181 0.0091 'International Tables Vol C Tables 4.2.6.8 and 6.1.1.4'
H H 0.0000 0.0000 'International Tables Vol C Tables 4.2.6.8 and 6.1.1.4'
N N 0.0311 0.0180 'International Tables Vol C Tables 4.2.6.8 and 6.1.1.4'
Zn Zn -1.5491 0.6778 'International Tables Vol C Tables 4.2.6.8 and 6.1.1.4'
O O 0.0492 0.0322 'International Tables Vol C Tables 4.2.6.8 and 6.1.1.4'

loop_
_geom_angle_atom_site_label_1
_geom_angle_atom_site_label_2
_geom_angle_atom_site_label_3
_geom_angle
_geom_angle_site_symmetry_1
_geom_angle_site_symmetry_3
O5 Zn1 O4 104.7(4) 7_665 7_665
O5 Zn1 O3 101.6(4) 7_665 .
O4 Zn1 O3 122.7(3) 7_665 .
O5 Zn1 O1 115.3(4) 7_665 .
O4 Zn1 O1 107.9(3) 7_665 .
O3 Zn1 O1 105.0(2) . .
O5 Zn1 C8 13.8(6) 7_665 2_575
O4 Zn1 C8 103.7(5) 7_665 2_575
O3 Zn1 C8 112.6(5) . 2_575
O1 Zn1 C8 103.3(6) . 2_575
O5 Zn1 Zn4 82.9(3) 7_665 .
O4 Zn1 Zn4 116.8(2) 7_665 .
O3 Zn1 Zn4 116.3(2) . .
O1 Zn1 Zn4 32.5(3) . .
C8 Zn1 Zn4 70.8(5) 2_575 .
O2 Zn2 N4 103.6(2) . .
O2 Zn2 N1 97.6(3) . .
N4 Zn2 N1 116.4(3) . .
O2 Zn2 N3 97.94(18) . .
N4 Zn2 N3 114.5(2) . .
N1 Zn2 N3 120.8(2) . .
N2 Zn3 N2 117.94(8) . 8_656
N2 Zn3 N2 117.94(8) . 11_466
N2 Zn3 N2 117.94(8) 8_656 11_466
N2 Zn3 O2 98.33(16) . .
N2 Zn3 O2 98.33(16) 8_656 .
N2 Zn3 O2 98.33(16) 11_466 .
O1 Zn4 O6 83.0(2) . 7_665
O1 Zn4 O6 83.0(2) . .
O6 Zn4 O6 118.53(9) 7_665 .
O1 Zn4 O6 83.0(2) . 10_646
O6 Zn4 O6 118.53(9) 7_665 10_646
O6 Zn4 O6 118.53(9) . 10_646
O1 Zn4 Zn1 35.89(3) . 10_646
O6 Zn4 Zn1 112.0(2) 7_665 10_646
O6 Zn4 Zn1 51.1(2) . 10_646
O6 Zn4 Zn1 87.5(2) 10_646 10_646
O1 Zn4 Zn1 35.89(3) . .
O6 Zn4 Zn1 51.1(2) 7_665 .
O6 Zn4 Zn1 87.5(2) . .
O6 Zn4 Zn1 112.0(2) 10_646 .
Zn1 Zn4 Zn1 61.02(5) 10_646 .
O1 Zn4 Zn1 35.89(3) . 7_665
O6 Zn4 Zn1 87.5(2) 7_665 7_665
O6 Zn4 Zn1 112.0(2) . 7_665
O6 Zn4 Zn1 51.1(2) 10_646 7_665
Zn1 Zn4 Zn1 61.02(5) 10_646 7_665
Zn1 Zn4 Zn1 61.02(5) . 7_665
C2 C1 N2 109.8(6) . .
C1 C2 C4 107.6(8) . .
C1 C2 C3 129.5(7) . .
C4 C2 C3 120.6(8) . .
O3 C3 O4 110.6(10) . .
O3 C3 C2 125.6(10) . .
O4 C3 C2 119.1(9) . .
C2 C4 N1 100.6(9) . .
N3 C5 C7 128.7(14) 8_656 .
N4 C6 C7 85.5(9) . .
C5 C7 C8 132.2(12) . .
C5 C7 C6 101.4(11) . .
C8 C7 C6 122.5(11) . .
O5 C8 O6 103.0(13) 5_465 5_465
O5 C8 C7 140(2) 5_465 .
O6 C8 C7 117.1(14) 5_465 .
O5 C8 Zn1 29.7(9) 5_465 2_574
O6 C8 Zn1 74.1(6) 5_465 2_574
C7 C8 Zn1 165.4(13) . 2_574
N2 N1 C4 110.1(8) . .
N2 N1 Zn2 113.6(5) . .
C4 N1 Zn2 133.0(6) . .
N1 N2 C1 101.8(6) . .
N1 N2 Zn3 120.0(5) . .
C1 N2 Zn3 138.1(5) . .
C5 N3 N4 109.1(10) 11_466 11_466
C5 N3 Zn2 134.4(10) 11_466 .
N4 N3 Zn2 113.6(4) 11_466 .
N3 N4 C6 109.3(7) 8_656 .
N3 N4 Zn2 116.1(4) 8_656 .
C6 N4 Zn2 133.7(6) . .
Zn4 O1 Zn1 111.6(3) . 10_646
Zn4 O1 Zn1 111.6(3) . .
Zn1 O1 Zn1 107.3(3) 10_646 .
Zn4 O1 Zn1 111.6(3) . 7_665
Zn1 O1 Zn1 107.3(3) 10_646 7_665
Zn1 O1 Zn1 107.3(3) . 7_665
Zn2 O2 Zn2 108.8(2) . 8_656
Zn2 O2 Zn2 108.8(2) . 11_466
Zn2 O2 Zn2 108.8(2) 8_656 11_466
Zn2 O2 Zn3 110.1(2) . .
Zn2 O2 Zn3 110.1(2) 8_656 .
Zn2 O2 Zn3 110.1(2) 11_466 .
C3 O3 Zn1 145.1(8) . .
C3 O4 Zn1 142.3(7) . 10_646
C8 O5 Zn1 136.6(15) 9_456 10_646
C8 O5 O6 49.5(13) 9_456 .
Zn1 O5 O6 87.8(4) 10_646 .
C8 O6 O5 27.5(7) 9_456 .
C8 O6 Zn4 116.7(10) 9_456 .
O5 O6 Zn4 107.0(4) . .

loop_
_geom_bond_atom_site_label_1
_geom_bond_atom_site_label_2
_geom_bond_distance
_geom_bond_site_symmetry_2
Zn1 O5 1.782(6) 7_665
Zn1 O4 1.895(6) 7_665
Zn1 O3 1.949(7) .
Zn1 O1 1.987(4) .
Zn1 C8 2.476(13) 2_575
Zn1 Zn4 3.152(2) .
Zn2 O2 1.952(3) .
Zn2 N4 1.962(6) .
Zn2 N1 2.120(9) .
Zn2 N3 2.169(6) .
Zn3 N2 1.980(5) .
Zn3 N2 1.980(5) 8_656
Zn3 N2 1.980(5) 11_466
Zn3 O2 1.998(8) .
Zn4 O1 1.823(11) .
Zn4 O6 2.423(8) 7_665
Zn4 O6 2.423(8) .
Zn4 O6 2.423(8) 10_646
Zn4 Zn1 3.152(2) 10_646
Zn4 Zn1 3.152(2) 7_665
C1 C2 1.347(11) .
C1 N2 1.398(9) .
C2 C4 1.364(13) .
C2 C3 1.471(11) .
C3 O3 1.154(12) .
C3 O4 1.182(12) .
C4 N1 1.426(15) .
C5 N3 1.064(19) 8_656
C5 C7 1.30(2) .
C6 N4 1.70(2) .
C6 C7 1.877(18) .
C7 C8 1.587(14) .
C8 O5 0.857(19) 5_465
C8 O6 1.41(2) 5_465
C8 Zn1 2.476(13) 2_574
N1 N2 1.386(7) .
N3 C5 1.064(19) 11_466
N3 N4 1.435(7) 11_466
N4 N3 1.435(7) 8_656
O1 Zn1 1.987(4) 10_646
O1 Zn1 1.987(4) 7_665
O2 Zn2 1.952(3) 8_656
O2 Zn2 1.952(3) 11_466
O4 Zn1 1.895(6) 10_646
O5 C8 0.857(19) 9_456
O5 Zn1 1.782(6) 10_646
O5 O6 1.809(13) .
O6 C8 1.41(2) 9_456

loop_
_platon_squeeze_void_nr
_platon_squeeze_void_average_x
_platon_squeeze_void_average_y
_platon_squeeze_void_average_z
_platon_squeeze_void_volume
_platon_squeeze_void_count_electrons
_platon_squeeze_void_content
1 -0.039 -0.012 -0.009 5123 2533 ' '
